data_7042097
loop_
_publ_author_name
'Faraonov, Maxim A.'
'Konarev, Dmitri V.'
'Fatalov, Alexey M.'
'Khasanov, Salavat S.'
'Troyanov, Sergey I.'
'Lyubovskaya, Rimma N.'

_publ_section_title
;
 Radical anion and dianion salts of titanyl macrocycles with acceptor
 substituents or an extended \p-system.
;
_journal_issue 11
_journal_name_full 'Dalton transactions (Cambridge, England : 2003)'
_journal_page_first 3547
_journal_page_last 3555
_journal_paper_doi 10.1039/c6dt04896j
_journal_volume 46
_journal_year 2017
_chemical_formula_sum 'C104 H68 Cl8 N10 O P4 Ti'
_chemical_formula_weight 1929.06
_space_group_crystal_system triclinic
_space_group_IT_number 2
_space_group_name_Hall '-P 1'
_space_group_name_H-M_alt 'P -1'
_symmetry_space_group_name_Hall '-P 1'
_symmetry_space_group_name_H-M 'P -1'
_atom_sites_solution_hydrogens geom
_atom_sites_solution_secondary difmap
_audit_creation_method SHELXL-2014/7
_audit_update_record
;
2017-02-07 deposited with the CCDC.
2017-02-16 downloaded from the CCDC.
;
_cell_angle_alpha 63.130(6)
_cell_angle_beta 77.450(8)
_cell_angle_gamma 78.459(8)
_cell_formula_units_Z 1
_cell_length_a 11.3971(7)
_cell_length_b 14.8799(8)
_cell_length_c 15.0231(9)
_cell_measurement_reflns_used 15000
_cell_measurement_temperature 100(2)
_cell_measurement_theta_max 32
_cell_measurement_theta_min 5
_cell_volume 2203.1(3)
_computing_cell_refinement XDS
_computing_data_collection XDS
_computing_data_reduction XDS
_computing_structure_refinement 'SHELXL-2014/7 (Sheldrick, 2014)'
_computing_structure_solution SHELXS
_diffrn_ambient_temperature 100(2)
_diffrn_measured_fraction_theta_full 0.895
_diffrn_measured_fraction_theta_max 0.767
_diffrn_measurement_device_type MAR225
_diffrn_measurement_method CCD
_diffrn_radiation_type synchrotron
_diffrn_radiation_wavelength 0.895
_diffrn_reflns_av_R_equivalents 0.0385
_diffrn_reflns_av_unetI/netI 0.0296
_diffrn_reflns_Laue_measured_fraction_full 0.895
_diffrn_reflns_Laue_measured_fraction_max 0.767
_diffrn_reflns_limit_h_max 14
_diffrn_reflns_limit_h_min -14
_diffrn_reflns_limit_k_max 19
_diffrn_reflns_limit_k_min -19
_diffrn_reflns_limit_l_max 18
_diffrn_reflns_limit_l_min -18
_diffrn_reflns_number 32780
_diffrn_reflns_point_group_measured_fraction_full 0.895
_diffrn_reflns_point_group_measured_fraction_max 0.767
_diffrn_reflns_theta_full 32.450
_diffrn_reflns_theta_max 36.750
_diffrn_reflns_theta_min 1.934
_diffrn_source 'BL 14.3 PSF, BESSY, Berlin, Germany'
_exptl_absorpt_coefficient_mu 0.888
_exptl_absorpt_correction_type none
_exptl_crystal_colour black
_exptl_crystal_density_diffrn 1.454
_exptl_crystal_description block
_exptl_crystal_F_000 988
_exptl_crystal_recrystallization_method 'Re-crystallisation from solvent: o-dichlorobenzene/hexane'
_exptl_crystal_size_max 0.040
_exptl_crystal_size_mid 0.040
_exptl_crystal_size_min 0.040
_refine_diff_density_max 0.945
_refine_diff_density_min -0.410
_refine_diff_density_rms 0.091
_refine_ls_extinction_method none
_refine_ls_goodness_of_fit_ref 0.998
_refine_ls_hydrogen_treatment constr
_refine_ls_matrix_type full
_refine_ls_number_parameters 586
_refine_ls_number_reflns 8464
_refine_ls_number_restraints 0
_refine_ls_restrained_S_all 0.998
_refine_ls_R_factor_all 0.0705
_refine_ls_R_factor_gt 0.0613
_refine_ls_shift/su_max 0.002
_refine_ls_shift/su_mean 0.000
_refine_ls_structure_factor_coef Fsqd
_refine_ls_weighting_details 'w=1/[\s^2^(Fo^2^)+(0.0500P)^2^+7.3000P] where P=(Fo^2^+2Fc^2^)/3'
_refine_ls_weighting_scheme calc
_refine_ls_wR_factor_gt 0.1431
_refine_ls_wR_factor_ref 0.1468
_reflns_Friedel_coverage 0.000
_reflns_number_gt 7252
_reflns_number_total 8464
_reflns_threshold_expression 'I > 2\s(I)'
_cod_data_source_file c6dt04896j2.cif
_cod_data_source_block kon15-4-7a
_cod_depositor_comments 'Adding full bibliography for 7042097--7042099.cif.'
_cod_database_code 7042097
_shelx_shelxl_version_number 2014/7
_shelx_space_group_comment
;
The symmetry employed for this shelxl refinement is uniquely defined
by the following loop, which should always be used as a source of
symmetry information in preference to the above space-group names.
They are only intended as comments.
;
_shelx_estimated_absorpt_t_min 0.981
_shelx_estimated_absorpt_t_max 0.981

loop_
_space_group_symop_operation_xyz
'x, y, z'
'-x, -y, -z'

loop_
_atom_site_label
_atom_site_type_symbol
_atom_site_fract_x
_atom_site_fract_y
_atom_site_fract_z
_atom_site_U_iso_or_equiv
_atom_site_adp_type
_atom_site_occupancy
_atom_site_site_symmetry_order
_atom_site_calc_flag
_atom_site_refinement_flags_posn
_atom_site_refinement_flags_adp
_atom_site_refinement_flags_occupancy
Ti1 Ti 0.99856(11) 0.51832(9) 0.45505(9) 0.0208(2) Uani 0.5 1 d . . P
O1 O 0.9819(4) 0.5690(4) 0.3353(4) 0.0282(10) Uani 0.5 1 d . . P
P1 P 0.94688(8) 0.23229(6) 0.06583(6) 0.02127(19) Uani 1 1 d . . .
P2 P 1.20954(8) 0.20337(6) -0.00987(6) 0.02086(18) Uani 1 1 d . . .
N1 N 1.1591(3) 0.4296(2) 0.4657(2) 0.0251(6) Uani 1 1 d . . .
N2 N 0.9188(3) 0.3827(2) 0.5286(2) 0.0261(6) Uani 1 1 d . . .
N3 N 0.7093(3) 0.4394(2) 0.5777(2) 0.0270(6) Uani 1 1 d . . .
N4 N 1.0916(3) 0.2681(2) 0.4986(2) 0.0256(6) Uani 1 1 d . . .
N5 N 1.0673(3) 0.2289(2) -0.0098(2) 0.0249(6) Uani 1 1 d . . .
Cl1 Cl 0.54958(8) 0.06757(7) 0.65773(7) 0.0340(2) Uani 1 1 d . . .
Cl2 Cl 0.80088(9) -0.03927(6) 0.59150(7) 0.0340(2) Uani 1 1 d . . .
Cl3 Cl 1.70477(9) 0.30587(8) 0.33683(8) 0.0394(2) Uani 1 1 d . . .
Cl4 Cl 1.57767(8) 0.11341(7) 0.39584(7) 0.0345(2) Uani 1 1 d . . .
C1 C 0.7312(3) 0.5328(3) 0.5650(2) 0.0254(7) Uani 1 1 d . . .
C2 C 0.7957(3) 0.3742(3) 0.5602(2) 0.0273(7) Uani 1 1 d . . .
C3 C 0.7727(3) 0.2736(3) 0.5744(2) 0.0275(7) Uani 1 1 d . . .
C4 C 0.6693(3) 0.2270(3) 0.6053(3) 0.0293(8) Uani 1 1 d . . .
H4 H 0.5933 0.2608 0.6209 0.035 Uiso 1 1 calc R U .
C5 C 0.6782(3) 0.1290(3) 0.6132(3) 0.0310(8) Uani 1 1 d . . .
C6 C 0.7909(3) 0.0814(2) 0.5866(3) 0.0282(7) Uani 1 1 d . . .
C7 C 0.8951(3) 0.1275(3) 0.5567(3) 0.0280(7) Uani 1 1 d . . .
H7 H 0.9710 0.0940 0.5403 0.034 Uiso 1 1 calc R U .
C8 C 0.8859(3) 0.2245(3) 0.5511(2) 0.0277(7) Uani 1 1 d . . .
C9 C 0.9774(3) 0.2925(2) 0.5232(2) 0.0253(7) Uani 1 1 d . . .
C10 C 1.1772(3) 0.3319(3) 0.4719(2) 0.0259(7) Uani 1 1 d . . .
C11 C 1.3025(3) 0.3076(3) 0.4437(2) 0.0264(7) Uani 1 1 d . . .
C12 C 1.3608(3) 0.3938(3) 0.4194(2) 0.0271(7) Uani 1 1 d . . .
C13 C 1.4859(3) 0.3923(3) 0.3874(3) 0.0290(7) Uani 1 1 d . . .
H13 H 1.5257 0.4492 0.3716 0.035 Uiso 1 1 calc R U .
C14 C 1.5498(3) 0.3074(3) 0.3794(3) 0.0302(8) Uani 1 1 d . . .
C15 C 1.4918(3) 0.2205(3) 0.4057(3) 0.0292(8) Uani 1 1 d . . .
C16 C 1.3701(3) 0.2196(3) 0.4377(2) 0.0273(7) Uani 1 1 d . . .
H16 H 1.3321 0.1613 0.4554 0.033 Uiso 1 1 calc R U .
C17 C 0.9025(3) 0.1073(2) 0.1471(2) 0.0252(7) Uani 1 1 d . . .
C18 C 0.9269(4) 0.0368(3) 0.1069(3) 0.0343(8) Uani 1 1 d . . .
H18 H 0.9627 0.0561 0.0385 0.041 Uiso 1 1 calc R U .
C19 C 0.8992(4) -0.0621(3) 0.1663(3) 0.0376(9) Uani 1 1 d . . .
H19 H 0.9165 -0.1103 0.1386 0.045 Uiso 1 1 calc R U .
C20 C 0.8465(4) -0.0902(3) 0.2657(3) 0.0368(9) Uani 1 1 d . . .
H20 H 0.8282 -0.1578 0.3064 0.044 Uiso 1 1 calc R U .
C21 C 0.8204(4) -0.0200(3) 0.3058(3) 0.0399(9) Uani 1 1 d . . .
H21 H 0.7838 -0.0395 0.3741 0.048 Uiso 1 1 calc R U .
C22 C 0.8475(4) 0.0793(3) 0.2466(3) 0.0335(8) Uani 1 1 d . . .
H22 H 0.8285 0.1276 0.2741 0.040 Uiso 1 1 calc R U .
C23 C 0.8272(3) 0.3036(2) -0.0098(3) 0.0251(7) Uani 1 1 d . . .
C24 C 0.7078(3) 0.3081(3) 0.0372(3) 0.0310(8) Uani 1 1 d . . .
H24 H 0.6894 0.2745 0.1085 0.037 Uiso 1 1 calc R U .
C25 C 0.6160(3) 0.3620(3) -0.0209(3) 0.0343(8) Uani 1 1 d . . .
H25 H 0.5345 0.3655 0.0109 0.041 Uiso 1 1 calc R U .
C26 C 0.6425(4) 0.4106(3) -0.1246(3) 0.0334(8) Uani 1 1 d . . .
H26 H 0.5792 0.4472 -0.1639 0.040 Uiso 1 1 calc R U .
C27 C 0.7610(4) 0.4061(3) -0.1717(3) 0.0325(8) Uani 1 1 d . . .
H27 H 0.7789 0.4393 -0.2431 0.039 Uiso 1 1 calc R U .
C28 C 0.8535(3) 0.3528(3) -0.1140(3) 0.0280(7) Uani 1 1 d . . .
H28 H 0.9349 0.3501 -0.1460 0.034 Uiso 1 1 calc R U .
C29 C 0.9572(3) 0.2929(2) 0.1439(2) 0.0241(7) Uani 1 1 d . . .
C30 C 0.9195(3) 0.3963(3) 0.1131(3) 0.0278(7) Uani 1 1 d . . .
H30 H 0.8812 0.4335 0.0545 0.033 Uiso 1 1 calc R U .
C31 C 0.9384(4) 0.4449(3) 0.1686(3) 0.0324(8) Uani 1 1 d . . .
H31 H 0.9132 0.5154 0.1477 0.039 Uiso 1 1 calc R U .
C32 C 0.9937(3) 0.3903(3) 0.2539(3) 0.0311(8) Uani 1 1 d . . .
H32 H 1.0053 0.4231 0.2923 0.037 Uiso 1 1 calc R U .
C33 C 1.0325(3) 0.2878(3) 0.2838(3) 0.0293(8) Uani 1 1 d . . .
H33 H 1.0717 0.2509 0.3420 0.035 Uiso 1 1 calc R U .
C34 C 1.0142(3) 0.2392(3) 0.2293(2) 0.0264(7) Uani 1 1 d . . .
H34 H 1.0407 0.1689 0.2501 0.032 Uiso 1 1 calc R U .
C35 C 1.2678(3) 0.2447(2) 0.0660(2) 0.0232(7) Uani 1 1 d . . .
C36 C 1.2408(3) 0.3481(3) 0.0446(3) 0.0272(7) Uani 1 1 d . . .
H36 H 1.1961 0.3925 -0.0087 0.033 Uiso 1 1 calc R U .
C37 C 1.2797(3) 0.3849(3) 0.1013(3) 0.0304(8) Uani 1 1 d . . .
H37 H 1.2613 0.4549 0.0868 0.036 Uiso 1 1 calc R U .
C38 C 1.3449(3) 0.3213(3) 0.1789(3) 0.0302(8) Uani 1 1 d . . .
H38 H 1.3703 0.3472 0.2181 0.036 Uiso 1 1 calc R U .
C39 C 1.3733(3) 0.2189(3) 0.1995(3) 0.0311(8) Uani 1 1 d . . .
H39 H 1.4191 0.1749 0.2522 0.037 Uiso 1 1 calc R U .
C40 C 1.3344(3) 0.1812(3) 0.1428(3) 0.0267(7) Uani 1 1 d . . .
H40 H 1.3537 0.1113 0.1570 0.032 Uiso 1 1 calc R U .
C41 C 1.2820(3) 0.2708(2) -0.1365(2) 0.0251(7) Uani 1 1 d . . .
C42 C 1.2194(4) 0.3033(3) -0.2167(3) 0.0325(8) Uani 1 1 d . . .
H42 H 1.1374 0.2913 -0.2052 0.039 Uiso 1 1 calc R U .
C43 C 1.2769(4) 0.3536(3) -0.3146(3) 0.0410(10) Uani 1 1 d . . .
H43 H 1.2346 0.3754 -0.3701 0.049 Uiso 1 1 calc R U .
C44 C 1.3952(4) 0.3719(3) -0.3309(3) 0.0409(10) Uani 1 1 d . . .
H44 H 1.4338 0.4070 -0.3979 0.049 Uiso 1 1 calc R U .
C45 C 1.4579(4) 0.3399(3) -0.2516(3) 0.0382(9) Uani 1 1 d . . .
H45 H 1.5396 0.3526 -0.2635 0.046 Uiso 1 1 calc R U .
C46 C 1.4014(3) 0.2886(3) -0.1534(3) 0.0311(8) Uani 1 1 d . . .
H46 H 1.4445 0.2660 -0.0981 0.037 Uiso 1 1 calc R U .
C47 C 1.2579(3) 0.0695(2) 0.0288(3) 0.0263(7) Uani 1 1 d . . .
C48 C 1.2112(4) 0.0009(3) 0.1244(3) 0.0341(8) Uani 1 1 d . . .
H48 H 1.1617 0.0251 0.1706 0.041 Uiso 1 1 calc R U .
C49 C 1.2372(4) -0.1025(3) 0.1520(3) 0.0426(10) Uani 1 1 d . . .
H49 H 1.2056 -0.1493 0.2171 0.051 Uiso 1 1 calc R U .
C50 C 1.3087(4) -0.1373(3) 0.0849(4) 0.0447(11) Uani 1 1 d . . .
H50 H 1.3245 -0.2081 0.1034 0.054 Uiso 1 1 calc R U .
C51 C 1.3580(4) -0.0703(3) -0.0088(4) 0.0496(12) Uani 1 1 d . . .
H51 H 1.4094 -0.0954 -0.0536 0.059 Uiso 1 1 calc R U .
C52 C 1.3324(4) 0.0342(3) -0.0383(3) 0.0375(9) Uani 1 1 d . . .
H52 H 1.3653 0.0805 -0.1031 0.045 Uiso 1 1 calc R U .

loop_
_atom_site_aniso_label
_atom_site_aniso_U_11
_atom_site_aniso_U_22
_atom_site_aniso_U_33
_atom_site_aniso_U_23
_atom_site_aniso_U_13
_atom_site_aniso_U_12
Ti1 0.0205(6) 0.0207(5) 0.0218(5) -0.0111(4) -0.0012(5) -0.0009(5)
O1 0.025(2) 0.030(2) 0.030(2) -0.015(2) -0.003(2) -0.001(2)
P1 0.0239(4) 0.0195(4) 0.0206(4) -0.0101(3) -0.0020(3) -0.0005(3)
P2 0.0238(4) 0.0185(4) 0.0209(4) -0.0102(3) -0.0019(3) -0.0008(3)
N1 0.0296(16) 0.0242(13) 0.0229(13) -0.0115(11) -0.0043(13) -0.0019(13)
N2 0.0279(15) 0.0243(13) 0.0265(14) -0.0126(12) -0.0011(13) -0.0031(13)
N3 0.0290(16) 0.0263(14) 0.0244(13) -0.0109(12) -0.0004(13) -0.0039(13)
N4 0.0309(16) 0.0225(13) 0.0234(13) -0.0099(11) -0.0037(13) -0.0027(13)
N5 0.0299(16) 0.0230(13) 0.0218(13) -0.0106(11) -0.0034(12) -0.0007(13)
Cl1 0.0328(5) 0.0275(4) 0.0395(5) -0.0119(4) -0.0029(4) -0.0069(4)
Cl2 0.0371(5) 0.0210(4) 0.0437(5) -0.0139(4) -0.0057(4) -0.0031(4)
Cl3 0.0286(5) 0.0423(5) 0.0485(5) -0.0255(4) 0.0066(4) -0.0053(4)
Cl4 0.0317(5) 0.0303(4) 0.0427(5) -0.0201(4) -0.0033(4) 0.0027(4)
C1 0.0279(18) 0.0273(16) 0.0196(14) -0.0097(13) -0.0019(14) -0.0029(15)
C2 0.0337(19) 0.0271(16) 0.0215(15) -0.0109(13) -0.0034(15) -0.0037(16)
C3 0.033(2) 0.0251(16) 0.0221(15) -0.0089(13) 0.0003(15) -0.0052(16)
C4 0.032(2) 0.0276(17) 0.0273(16) -0.0123(14) 0.0004(16) -0.0039(16)
C5 0.034(2) 0.0291(17) 0.0261(16) -0.0092(14) -0.0031(16) -0.0044(17)
C6 0.037(2) 0.0170(14) 0.0298(17) -0.0093(13) -0.0031(16) -0.0045(15)
C7 0.0301(19) 0.0241(16) 0.0289(17) -0.0120(14) -0.0005(16) -0.0036(16)
C8 0.0335(19) 0.0259(16) 0.0227(15) -0.0104(13) -0.0018(15) -0.0036(16)
C9 0.0318(19) 0.0236(15) 0.0203(15) -0.0086(13) -0.0034(15) -0.0048(15)
C10 0.0308(19) 0.0251(16) 0.0215(15) -0.0105(13) -0.0037(15) -0.0018(15)
C11 0.0297(19) 0.0287(16) 0.0197(15) -0.0103(13) -0.0016(14) -0.0029(16)
C12 0.0339(19) 0.0275(16) 0.0203(15) -0.0115(13) -0.0033(15) -0.0017(16)
C13 0.0312(19) 0.0292(17) 0.0263(16) -0.0132(14) 0.0017(15) -0.0059(16)
C14 0.0252(18) 0.0358(18) 0.0271(16) -0.0135(15) 0.0016(15) -0.0040(16)
C15 0.034(2) 0.0279(17) 0.0253(16) -0.0138(14) -0.0047(16) 0.0028(16)
C16 0.0304(19) 0.0264(16) 0.0252(16) -0.0125(14) -0.0025(15) -0.0018(16)
C17 0.0275(18) 0.0205(15) 0.0261(16) -0.0088(13) -0.0043(15) -0.0019(15)
C18 0.046(2) 0.0312(18) 0.0296(17) -0.0169(15) 0.0001(18) -0.0100(18)
C19 0.051(3) 0.0280(18) 0.040(2) -0.0193(16) -0.0033(19) -0.0080(19)
C20 0.049(3) 0.0227(16) 0.0363(19) -0.0083(15) -0.0075(19) -0.0090(18)
C21 0.055(3) 0.0291(18) 0.0290(18) -0.0095(15) 0.0049(19) -0.0092(19)
C22 0.042(2) 0.0257(17) 0.0320(18) -0.0156(15) 0.0048(17) -0.0046(17)
C23 0.0274(18) 0.0217(15) 0.0296(16) -0.0138(14) -0.0075(15) 0.0008(15)
C24 0.031(2) 0.0269(17) 0.0312(17) -0.0108(15) -0.0019(16) -0.0028(16)
C25 0.0255(19) 0.0308(18) 0.048(2) -0.0192(17) -0.0032(18) -0.0027(17)
C26 0.037(2) 0.0249(16) 0.046(2) -0.0178(16) -0.0202(19) 0.0010(16)
C27 0.044(2) 0.0268(17) 0.0298(17) -0.0136(15) -0.0112(17) -0.0001(17)
C28 0.0301(19) 0.0271(16) 0.0280(16) -0.0145(14) -0.0037(15) 0.0001(16)
C29 0.0241(17) 0.0241(15) 0.0268(16) -0.0148(13) 0.0005(14) -0.0035(14)
C30 0.0312(19) 0.0247(16) 0.0271(16) -0.0115(14) -0.0042(15) -0.0009(15)
C31 0.039(2) 0.0225(16) 0.0377(19) -0.0155(15) -0.0052(17) -0.0019(16)
C32 0.034(2) 0.0344(18) 0.0324(18) -0.0225(16) -0.0005(16) -0.0050(17)
C33 0.033(2) 0.0315(17) 0.0235(16) -0.0132(14) -0.0032(15) -0.0018(16)
C34 0.0286(18) 0.0240(15) 0.0246(15) -0.0117(13) 0.0003(15) -0.0003(15)
C35 0.0219(16) 0.0245(15) 0.0241(15) -0.0124(13) 0.0020(14) -0.0054(14)
C36 0.0298(19) 0.0229(15) 0.0280(16) -0.0112(14) -0.0043(15) -0.0006(15)
C37 0.034(2) 0.0244(16) 0.0345(18) -0.0154(15) -0.0015(16) -0.0041(16)
C38 0.036(2) 0.0317(17) 0.0284(17) -0.0166(15) -0.0013(16) -0.0109(17)
C39 0.035(2) 0.0323(18) 0.0257(16) -0.0109(15) -0.0088(16) -0.0028(17)
C40 0.0289(18) 0.0231(15) 0.0277(16) -0.0119(14) -0.0011(15) -0.0035(15)
C41 0.0304(18) 0.0213(15) 0.0238(15) -0.0124(13) 0.0036(15) -0.0048(15)
C42 0.038(2) 0.0338(18) 0.0269(17) -0.0143(15) -0.0014(16) -0.0077(17)
C43 0.057(3) 0.044(2) 0.0221(17) -0.0120(16) -0.0016(19) -0.018(2)
C44 0.057(3) 0.040(2) 0.0272(18) -0.0161(17) 0.0137(19) -0.025(2)
C45 0.041(2) 0.043(2) 0.037(2) -0.0241(18) 0.0115(19) -0.018(2)
C46 0.033(2) 0.0320(18) 0.0319(18) -0.0179(15) 0.0008(16) -0.0077(17)
C47 0.0263(18) 0.0192(14) 0.0357(18) -0.0132(14) -0.0070(16) -0.0011(14)
C48 0.040(2) 0.0249(17) 0.0360(19) -0.0102(15) -0.0107(18) -0.0026(17)
C49 0.050(3) 0.0248(17) 0.049(2) -0.0055(17) -0.023(2) -0.0029(19)
C50 0.040(2) 0.0223(17) 0.074(3) -0.018(2) -0.023(2) 0.0015(18)
C51 0.040(2) 0.041(2) 0.081(3) -0.042(2) -0.008(2) 0.005(2)
C52 0.034(2) 0.0312(19) 0.051(2) -0.0232(18) -0.0033(19) -0.0011(18)

loop_
_atom_type_symbol
_atom_type_description
_atom_type_scat_dispersion_real
_atom_type_scat_dispersion_imag
_atom_type_scat_source
C C 0.0033 0.0016 'International Tables Vol C Tables 4.2.6.8 and 6.1.1.4'
H H 0.0000 0.0000 'International Tables Vol C Tables 4.2.6.8 and 6.1.1.4'
N N 0.0061 0.0033 'International Tables Vol C Tables 4.2.6.8 and 6.1.1.4'
O O 0.0106 0.0060 'International Tables Vol C Tables 4.2.6.8 and 6.1.1.4'
P P 0.1023 0.0942 'International Tables Vol C Tables 4.2.6.8 and 6.1.1.4'
Cl Cl 0.1484 0.1585 'International Tables Vol C Tables 4.2.6.8 and 6.1.1.4'
Ti Ti 0.2776 0.4457 'International Tables Vol C Tables 4.2.6.8 and 6.1.1.4'

loop_
_geom_angle_atom_site_label_1
_geom_angle_atom_site_label_2
_geom_angle_atom_site_label_3
_geom_angle
_geom_angle_site_symmetry_1
_geom_angle_site_symmetry_3
Ti1 Ti1 O1 175.1(2) 2_766 .
Ti1 Ti1 N1 78.69(12) 2_766 .
O1 Ti1 N1 105.68(18) . .
Ti1 Ti1 N2 76.25(13) 2_766 2_766
O1 Ti1 N2 106.0(2) . 2_766
N1 Ti1 N2 87.23(12) . 2_766
Ti1 Ti1 N2 69.61(13) 2_766 .
O1 Ti1 N2 108.0(2) . .
N1 Ti1 N2 86.18(12) . .
N2 Ti1 N2 145.86(8) 2_766 .
Ti1 Ti1 N1 67.64(12) 2_766 2_766
O1 Ti1 N1 107.97(18) . 2_766
N1 Ti1 N1 146.33(7) . 2_766
N2 Ti1 N1 84.91(12) 2_766 2_766
N2 Ti1 N1 82.29(12) . 2_766
N5 P1 C29 113.41(16) . .
N5 P1 C17 112.07(15) . .
C29 P1 C17 108.32(15) . .
N5 P1 C23 107.20(15) . .
C29 P1 C23 108.44(14) . .
C17 P1 C23 107.17(16) . .
N5 P2 C41 107.90(15) . .
N5 P2 C35 114.70(14) . .
C41 P2 C35 105.20(16) . .
N5 P2 C47 111.83(16) . .
C41 P2 C47 108.22(16) . .
C35 P2 C47 108.61(15) . .
C1 N1 C10 108.6(3) 2_766 .
C1 N1 Ti1 123.3(2) 2_766 .
C10 N1 Ti1 124.9(2) . .
C1 N1 Ti1 125.9(2) 2_766 2_766
C10 N1 Ti1 121.7(2) . 2_766
Ti1 N1 Ti1 33.67(7) . 2_766
C2 N2 C9 109.0(3) . .
C2 N2 Ti1 122.2(2) . 2_766
C9 N2 Ti1 124.5(2) . 2_766
C2 N2 Ti1 126.0(2) . .
C9 N2 Ti1 122.1(2) . .
Ti1 N2 Ti1 34.13(8) 2_766 .
C2 N3 C1 122.2(3) . .
C9 N4 C10 122.9(3) . .
P2 N5 P1 139.46(18) . .
N1 C1 N3 126.9(3) 2_766 .
N1 C1 C12 109.5(3) 2_766 2_766
N3 C1 C12 123.5(3) . 2_766
N3 C2 N2 129.0(3) . .
N3 C2 C3 122.3(3) . .
N2 C2 C3 108.6(3) . .
C4 C3 C8 121.4(3) . .
C4 C3 C2 132.5(3) . .
C8 C3 C2 106.2(3) . .
C3 C4 C5 118.6(3) . .
C4 C5 C6 119.8(4) . .
C4 C5 Cl1 118.8(3) . .
C6 C5 Cl1 121.3(3) . .
C7 C6 C5 121.7(3) . .
C7 C6 Cl2 118.4(3) . .
C5 C6 Cl2 119.8(3) . .
C6 C7 C8 118.0(3) . .
C7 C8 C3 120.4(4) . .
C7 C8 C9 131.4(3) . .
C3 C8 C9 108.2(3) . .
N4 C9 N2 129.1(3) . .
N4 C9 C8 122.9(3) . .
N2 C9 C8 108.0(3) . .
N4 C10 N1 127.4(3) . .
N4 C10 C11 124.1(3) . .
N1 C10 C11 108.4(3) . .
C16 C11 C10 132.4(3) . .
C16 C11 C12 120.5(3) . .
C10 C11 C12 107.2(3) . .
C13 C12 C1 133.7(3) . 2_766
C13 C12 C11 120.0(3) . .
C1 C12 C11 106.3(3) 2_766 .
C14 C13 C12 118.7(3) . .
C13 C14 C15 121.2(3) . .
C13 C14 Cl3 119.1(3) . .
C15 C14 Cl3 119.7(3) . .
C16 C15 C14 121.3(3) . .
C16 C15 Cl4 119.3(3) . .
C14 C15 Cl4 119.4(3) . .
C15 C16 C11 118.2(3) . .
C18 C17 C22 119.6(3) . .
C18 C17 P1 117.2(3) . .
C22 C17 P1 123.2(3) . .
C17 C18 C19 120.3(3) . .
C20 C19 C18 119.9(3) . .
C21 C20 C19 120.1(4) . .
C20 C21 C22 120.3(3) . .
C17 C22 C21 119.8(3) . .
C28 C23 C24 119.9(3) . .
C28 C23 P1 120.5(3) . .
C24 C23 P1 119.7(3) . .
C25 C24 C23 119.6(3) . .
C26 C25 C24 120.3(4) . .
C25 C26 C27 120.3(3) . .
C26 C27 C28 119.7(3) . .
C23 C28 C27 120.2(3) . .
C34 C29 C30 119.6(3) . .
C34 C29 P1 120.0(2) . .
C30 C29 P1 120.0(2) . .
C29 C30 C31 119.8(3) . .
C32 C31 C30 119.9(3) . .
C31 C32 C33 120.3(3) . .
C34 C33 C32 120.2(3) . .
C33 C34 C29 120.2(3) . .
C40 C35 C36 119.6(3) . .
C40 C35 P2 124.0(2) . .
C36 C35 P2 116.4(2) . .
C37 C36 C35 119.7(3) . .
C38 C37 C36 120.8(3) . .
C37 C38 C39 119.6(3) . .
C40 C39 C38 119.9(3) . .
C35 C40 C39 120.3(3) . .
C42 C41 C46 120.1(3) . .
C42 C41 P2 120.0(3) . .
C46 C41 P2 119.8(3) . .
C41 C42 C43 119.6(4) . .
C44 C43 C42 120.0(4) . .
C45 C44 C43 120.6(4) . .
C44 C45 C46 119.7(4) . .
C41 C46 C45 119.8(3) . .
C52 C47 C48 120.1(3) . .
C52 C47 P2 120.8(3) . .
C48 C47 P2 118.9(3) . .
C49 C48 C47 120.0(4) . .
C50 C49 C48 119.9(4) . .
C49 C50 C51 120.7(4) . .
C50 C51 C52 120.3(4) . .
C47 C52 C51 119.0(4) . .

loop_
_geom_bond_atom_site_label_1
_geom_bond_atom_site_label_2
_geom_bond_distance
_geom_bond_site_symmetry_2
Ti1 Ti1 1.212(2) 2_766
Ti1 O1 1.646(5) .
Ti1 N1 2.021(3) .
Ti1 N2 2.024(3) 2_766
Ti1 N2 2.098(3) .
Ti1 N1 2.143(3) 2_766
P1 N5 1.589(3) .
P1 C29 1.805(3) .
P1 C17 1.806(4) .
P1 C23 1.812(3) .
P2 N5 1.589(3) .
P2 C41 1.797(3) .
P2 C35 1.801(3) .
P2 C47 1.806(3) .
N1 C1 1.374(5) 2_766
N1 C10 1.389(4) .
N1 Ti1 2.143(3) 2_766
N2 C2 1.392(5) .
N2 C9 1.404(4) .
N2 Ti1 2.024(3) 2_766
N3 C2 1.309(4) .
N3 C1 1.381(4) .
N4 C9 1.298(5) .
N4 C10 1.368(5) .
Cl1 C5 1.728(4) .
Cl2 C6 1.745(3) .
Cl3 C14 1.743(4) .
Cl4 C15 1.745(3) .
C1 N1 1.374(5) 2_766
C1 C12 1.420(5) 2_766
C2 C3 1.483(5) .
C3 C4 1.373(5) .
C3 C8 1.407(5) .
C4 C5 1.393(5) .
C5 C6 1.408(5) .
C6 C7 1.378(5) .
C7 C8 1.391(5) .
C8 C9 1.461(5) .
C10 C11 1.421(5) .
C11 C16 1.410(4) .
C11 C12 1.427(5) .
C12 C13 1.401(5) .
C12 C1 1.420(5) 2_766
C13 C14 1.368(5) .
C14 C15 1.426(5) .
C15 C16 1.366(5) .
C17 C18 1.388(5) .
C17 C22 1.390(5) .
C18 C19 1.392(5) .
C19 C20 1.383(6) .
C20 C21 1.382(5) .
C21 C22 1.395(5) .
C23 C28 1.388(5) .
C23 C24 1.394(5) .
C24 C25 1.389(5) .
C25 C26 1.380(6) .
C26 C27 1.386(6) .
C27 C28 1.390(5) .
C29 C34 1.391(5) .
C29 C30 1.394(4) .
C30 C31 1.398(5) .
C31 C32 1.380(5) .
C32 C33 1.385(5) .
C33 C34 1.382(5) .
C35 C40 1.382(5) .
C35 C36 1.403(4) .
C36 C37 1.381(5) .
C37 C38 1.380(5) .
C38 C39 1.394(5) .
C39 C40 1.390(5) .
C41 C42 1.381(5) .
C41 C46 1.385(5) .
C42 C43 1.391(5) .
C43 C44 1.376(6) .
C44 C45 1.371(6) .
C45 C46 1.393(5) .
C47 C52 1.394(5) .
C47 C48 1.395(5) .
C48 C49 1.386(5) .
C49 C50 1.376(7) .
C50 C51 1.380(7) .
C51 C52 1.397(5) .
